data_2202232
loop_
_publ_author_name
'Zhu, Miaoli'
'Lu, Liping'
'Yang, Pin'

_publ_section_title
;
 <i>N,N</i>-Dimethylbiguanidium nitrate
;
_journal_issue 4
_journal_name_full 'Acta Crystallographica Section E'
_journal_page_first o586
_journal_page_last o588
_journal_paper_doi 10.1107/S1600536803006639
_journal_volume 59
_journal_year 2003
_chemical_formula_iupac 'C4 H12 N5 1+, N O3 1-'
_chemical_formula_moiety 'C4 H12 N5 1+, N O3 1-'
_chemical_formula_sum 'C4 H12 N6 O3'
_chemical_formula_weight 192.20
_chemical_name_common 'N,N-dimethylbiguanidium nitrate'
_chemical_name_systematic
;
N,N-dimethylbiguanidium nitrate
;
_space_group_IT_number 2
_symmetry_cell_setting triclinic
_symmetry_space_group_name_Hall '-P 1'
_symmetry_space_group_name_H-M 'P -1'
_atom_sites_solution_hydrogens geom
_atom_sites_solution_primary direct
_atom_sites_solution_secondary difmap
_audit_creation_method SHELXL-97
_cell_angle_alpha 78.109(5)
_cell_angle_beta 73.979(6)
_cell_angle_gamma 85.353(6)
_cell_formula_units_Z 2
_cell_length_a 7.204(3)
_cell_length_b 7.534(3)
_cell_length_c 8.821(4)
_cell_measurement_reflns_used 2484
_cell_measurement_temperature 184(2)
_cell_measurement_theta_max 24.727
_cell_measurement_theta_min 2.764
_cell_volume 450.1(3)
_computing_cell_refinement SMART
_computing_data_collection 'SMART (Bruker, 2000)'
_computing_data_reduction 'SAINT (Bruker, 2000)'
_computing_molecular_graphics SHELXTL
_computing_publication_material SHELXTL
_computing_structure_refinement SHELXTL
_computing_structure_solution 'SHELXTL (Sheldrick, 2000)'
_diffrn_ambient_temperature 184(2)
_diffrn_measured_fraction_theta_full 0.980
_diffrn_measured_fraction_theta_max 0.980
_diffrn_measurement_device_type 'Bruker SMART 1K CCD area-detector'
_diffrn_measurement_method \w
_diffrn_radiation_monochromator graphite
_diffrn_radiation_source 'fine-focus sealed tube'
_diffrn_radiation_type MoK\a
_diffrn_radiation_wavelength 0.71073
_diffrn_reflns_av_R_equivalents 0.0222
_diffrn_reflns_av_sigmaI/netI 0.0537
_diffrn_reflns_limit_h_max 8
_diffrn_reflns_limit_h_min -5
_diffrn_reflns_limit_k_max 8
_diffrn_reflns_limit_k_min -7
_diffrn_reflns_limit_l_max 10
_diffrn_reflns_limit_l_min -10
_diffrn_reflns_number 1875
_diffrn_reflns_theta_full 24.99
_diffrn_reflns_theta_max 24.99
_diffrn_reflns_theta_min 2.45
_diffrn_standards_decay_% 0
_diffrn_standards_number 0
_exptl_absorpt_coefficient_mu 0.119
_exptl_absorpt_correction_T_max 0.9882
_exptl_absorpt_correction_T_min 0.9651
_exptl_absorpt_correction_type multi-scan
_exptl_absorpt_process_details '(SADABS; Sheldrick, 2000)'
_exptl_crystal_colour colorless
_exptl_crystal_density_diffrn 1.418
_exptl_crystal_density_method 'not measured'
_exptl_crystal_description block
_exptl_crystal_F_000 204
_exptl_crystal_size_max 0.30
_exptl_crystal_size_mid 0.20
_exptl_crystal_size_min 0.10
_refine_diff_density_max 0.272
_refine_diff_density_min -0.200
_refine_ls_extinction_method none
_refine_ls_goodness_of_fit_ref 1.011
_refine_ls_hydrogen_treatment refall
_refine_ls_matrix_type full
_refine_ls_number_parameters 155
_refine_ls_number_reflns 1559
_refine_ls_number_restraints 0
_refine_ls_restrained_S_all 1.011
_refine_ls_R_factor_all 0.0739
_refine_ls_R_factor_gt 0.0543
_refine_ls_shift/su_max 0.002
_refine_ls_shift/su_mean 0.000
_refine_ls_structure_factor_coef Fsqd
_refine_ls_weighting_details 'calc w = 1/[\s^2^(Fo^2^)+(0.0627P)^2^] where P = (Fo^2^+2Fc^2^)/3'
_refine_ls_weighting_scheme calc
_refine_ls_wR_factor_gt 0.1186
_refine_ls_wR_factor_ref 0.1288
_reflns_number_gt 1181
_reflns_number_total 1559
_reflns_threshold_expression I>2\s(I)
_cod_data_source_file ww6070.cif
_cod_data_source_block I
_cod_database_code 2202232
_cod_database_fobs_code 2202232

loop_
_symmetry_equiv_pos_as_xyz
'x, y, z'
'-x, -y, -z'

loop_
_atom_site_label
_atom_site_fract_x
_atom_site_fract_y
_atom_site_fract_z
_atom_site_U_iso_or_equiv
_atom_site_adp_type
_atom_site_calc_flag
_atom_site_refinement_flags
_atom_site_occupancy
_atom_site_disorder_assembly
_atom_site_disorder_group
_atom_site_type_symbol
C1 0.3203(3) 0.1619(3) 0.7195(3) 0.0232(6) Uani d . 1 . . C
C2 0.3318(4) 0.2505(3) 0.9550(3) 0.0236(6) Uani d . 1 . . C
C3 0.2488(5) 0.0584(4) 0.4995(3) 0.0315(7) Uani d . 1 . . C
C4 0.1365(6) -0.1112(4) 0.7791(4) 0.0477(9) Uani d . 1 . . C
N1 0.2468(3) 0.0374(3) 0.6676(2) 0.0251(5) Uani d . 1 . . N
N2 0.3802(3) 0.3163(3) 0.6177(3) 0.0290(6) Uani d . 1 . . N
N3 0.3490(3) 0.1233(2) 0.8670(2) 0.0262(5) Uani d . 1 . . N
N4 0.2262(3) 0.4036(3) 0.9364(3) 0.0309(6) Uani d . 1 . . N
N5 0.4182(3) 0.2203(3) 1.0727(3) 0.0342(6) Uani d . 1 . . N
N6 0.1893(3) 0.5910(3) 0.3001(3) 0.0316(6) Uani d . 1 . . N
O1 0.3340(3) 0.4826(2) 0.2927(2) 0.0312(5) Uani d . 1 . . O
O2 0.1352(3) 0.6691(3) 0.4143(3) 0.0542(6) Uani d . 1 . . O
O3 0.1053(3) 0.6168(3) 0.1917(2) 0.0534(6) Uani d . 1 . . O
H21 0.347(4) 0.357(4) 0.529(4) 0.051(3) Uiso d . 1 . . H
H22 0.451(4) 0.388(4) 0.646(3) 0.051(3) Uiso d . 1 . . H
H41 0.219(4) 0.468(4) 1.005(4) 0.051(3) Uiso d . 1 . . H
H42 0.151(5) 0.418(4) 0.868(4) 0.051(3) Uiso d . 1 . . H
H51 0.499(4) 0.123(4) 1.084(3) 0.051(3) Uiso d . 1 . . H
H52 0.401(4) 0.294(4) 1.138(4) 0.051(3) Uiso d . 1 . . H
H3A 0.368(5) 0.110(4) 0.435(4) 0.051(3) Uiso d . 1 . . H
H4A 0.006(5) -0.095(4) 0.782(4) 0.051(3) Uiso d . 1 . . H
H3B 0.147(4) 0.141(4) 0.472(3) 0.051(3) Uiso d . 1 . . H
H4B 0.170(4) -0.224(4) 0.745(3) 0.051(3) Uiso d . 1 . . H
H3C 0.231(4) -0.060(4) 0.476(3) 0.051(3) Uiso d . 1 . . H
H4C 0.146(4) -0.119(4) 0.885(4) 0.051(3) Uiso d . 1 . . H

loop_
_atom_site_aniso_label
_atom_site_aniso_U_11
_atom_site_aniso_U_22
_atom_site_aniso_U_33
_atom_site_aniso_U_12
_atom_site_aniso_U_13
_atom_site_aniso_U_23
C1 0.0173(13) 0.0265(13) 0.0250(13) 0.0027(11) -0.0048(11) -0.0056(10)
C2 0.0249(14) 0.0258(13) 0.0191(12) -0.0013(11) -0.0055(11) -0.0025(10)
C3 0.0318(17) 0.0356(16) 0.0318(15) 0.0009(13) -0.0132(13) -0.0113(12)
C4 0.065(2) 0.0401(18) 0.0394(18) -0.0224(18) -0.0158(18) -0.0008(14)
N1 0.0258(12) 0.0255(11) 0.0256(11) -0.0022(9) -0.0083(9) -0.0059(9)
N2 0.0345(14) 0.0287(12) 0.0260(12) -0.0060(10) -0.0142(11) -0.0001(9)
N3 0.0320(13) 0.0250(11) 0.0242(11) 0.0030(9) -0.0126(10) -0.0052(8)
N4 0.0342(14) 0.0313(13) 0.0323(13) 0.0088(10) -0.0159(11) -0.0118(10)
N5 0.0455(16) 0.0329(13) 0.0322(13) 0.0131(11) -0.0219(12) -0.0141(10)
N6 0.0275(13) 0.0372(13) 0.0345(13) 0.0011(11) -0.0112(11) -0.0135(10)
O1 0.0291(10) 0.0319(10) 0.0367(11) 0.0084(8) -0.0137(8) -0.0126(8)
O2 0.0514(14) 0.0640(14) 0.0607(14) 0.0165(11) -0.0200(12) -0.0422(12)
O3 0.0410(13) 0.0811(16) 0.0530(13) 0.0201(11) -0.0317(11) -0.0286(11)

loop_
_atom_type_symbol
_atom_type_description
_atom_type_scat_dispersion_real
_atom_type_scat_dispersion_imag
_atom_type_scat_source
C C 0.0033 0.0016 'International Tables Vol C Tables 4.2.6.8 and 6.1.1.4'
H H 0.0000 0.0000 'International Tables Vol C Tables 4.2.6.8 and 6.1.1.4'
N N 0.0061 0.0033 'International Tables Vol C Tables 4.2.6.8 and 6.1.1.4'
O O 0.0106 0.0060 'International Tables Vol C Tables 4.2.6.8 and 6.1.1.4'

loop_
_geom_angle_atom_site_label_1
_geom_angle_atom_site_label_2
_geom_angle_atom_site_label_3
_geom_angle
_geom_angle_publ_flag
N1 C1 N2 118.7(2) y
N1 C1 N3 119.4(2) y
N2 C1 N3 121.6(2) y
N5 C2 N3 118.1(2) y
N5 C2 N4 117.8(2) y
N3 C2 N4 124.1(2) y
N1 C3 H3A 108.3(17) ?
N1 C3 H3B 112.5(17) ?
H3A C3 H3B 107(2) ?
N1 C3 H3C 109.4(16) ?
H3A C3 H3C 112(2) ?
H3B C3 H3C 108(2) ?
N1 C4 H4A 110.5(19) ?
N1 C4 H4B 112.4(18) ?
H4A C4 H4B 103(3) ?
N1 C4 H4C 111.9(17) ?
H4A C4 H4C 107(3) ?
H4B C4 H4C 111(2) ?
C1 N1 C4 121.3(2) y
C1 N1 C3 121.2(2) y
C4 N1 C3 116.8(2) ?
C1 N2 H21 125.2(19) ?
C1 N2 H22 118.1(19) ?
H21 N2 H22 117(3) ?
C2 N3 C1 121.5(2) y
C2 N4 H41 115(2) ?
C2 N4 H42 118.8(18) ?
H41 N4 H42 125(3) ?
C2 N5 H51 120.1(18) ?
C2 N5 H52 120(2) ?
H51 N5 H52 119(3) ?
O2 N6 O3 121.2(2) ?
O2 N6 O1 119.2(2) ?
O3 N6 O1 119.6(2) ?

loop_
_geom_bond_atom_site_label_1
_geom_bond_atom_site_label_2
_geom_bond_site_symmetry_2
_geom_bond_distance
_geom_bond_publ_flag
C1 N1 . 1.327(3) y
C1 N2 . 1.335(3) y
C1 N3 . 1.343(3) y
C2 N5 . 1.324(3) y
C2 N3 . 1.331(3) y
C2 N4 . 1.336(3) y
C3 N1 . 1.455(3) ?
C3 H3A . 0.95(3) ?
C3 H3B . 0.98(3) ?
C3 H3C . 0.98(3) ?
C4 N1 . 1.453(4) ?
C4 H4A . 0.93(3) ?
C4 H4B . 0.95(3) ?
C4 H4C . 0.95(3) ?
N2 H21 . 0.87(3) ?
N2 H22 . 0.89(3) ?
N4 H41 . 0.84(3) ?
N4 H42 . 0.90(3) ?
N5 H51 . 0.91(3) ?
N5 H52 . 0.85(3) ?
N6 O2 . 1.226(3) ?
N6 O3 . 1.241(3) ?
N6 O1 . 1.266(3) ?

loop_
_geom_hbond_atom_site_label_D
_geom_hbond_atom_site_label_H
_geom_hbond_atom_site_label_A
_geom_hbond_site_symmetry_A
_geom_hbond_distance_DH
_geom_hbond_distance_HA
_geom_hbond_distance_DA
_geom_hbond_angle_DHA
_geom_hbond_publ_flag
N5 H52 O1 1_556 0.85(3) 2.11(3) 2.962(3) 175(3) y
N5 H51 N3 2_657 0.91(3) 2.10(3) 3.003(3) 171(3) y
N4 H41 O3 1_556 0.84(3) 2.12(3) 2.932(3) 162(3) y
N2 H21 O1 . 0.87(3) 2.13(3) 2.980(3) 166(3) y
N2 H22 O1 2_666 0.89(3) 2.14(3) 3.009(3) 168(3) y
N4 H42 O3 2_566 0.90(3) 2.10(3) 2.936(3) 153(3) y
N4 H42 N2 . 0.90(3) 2.58(3) 2.913(3) 103(2) y

loop_
_geom_torsion_atom_site_label_1
_geom_torsion_atom_site_label_2
_geom_torsion_atom_site_label_3
_geom_torsion_atom_site_label_4
_geom_torsion
_geom_torsion_publ_flag
N2 C1 N1 C4 -164.5(3) y
N3 C1 N1 C4 21.6(4) y
N2 C1 N1 C3 6.3(4) y
N3 C1 N1 C3 -167.6(2) y
N5 C2 N3 C1 -159.1(2) y
N4 C2 N3 C1 23.8(4) y
N1 C1 N3 C2 -147.5(2) y
N2 C1 N3 C2 38.8(3) y

loop_
_cod_related_entry_id
_cod_related_entry_database
_cod_related_entry_code
1 ChemSpider 21131817
